data_2107994
loop_
_publ_author_name
'Mumme, W. G.'

_publ_section_title
;
 The structure of Na~4~Mn~4~Ti~5~O~18~
;
_journal_coden_ASTM ACBCAR
_journal_issue 8
_journal_name_full
;
 Acta Crystallographica, Section B: Structural Crystallography and Crystal
 Chemistry
;
_journal_page_first 1114
_journal_page_last 1120
_journal_paper_doi 10.1107/s0567740868003778
_journal_volume 24
_journal_year 1968
_chemical_formula_sum 'Mn4 Na4 O18 Ti5'
_chemical_name_common 'Na4Mn4Ti5O18, W.G. Mumme, Acta Cryst.,'
_space_group_IT_number 55
_space_group_name_H-M_alt 'P b a m'
_symmetry_space_group_name_Hall '-P 2 2ab'
_symmetry_space_group_name_H-M 'P b a m'
_cell_angle_alpha 90
_cell_angle_beta 90
_cell_angle_gamma 90
_cell_formula_units_Z 2
_cell_length_a 9.268(5)
_cell_length_b 26.601(5)
_cell_length_c 2.888(2)
_cell_volume 712.0(6)
_cod_data_source_file Na4Mn4Ti5O18.cif
_cod_data_source_block Na4Mn4Ti5O18
_cod_original_formula_sum 'Na4 Mn4 Ti5 O18'
_cod_database_code 2107994

loop_
_space_group_symop_operation_xyz
'x, y, z'
'-x, -y, -z'
'-x, -y, z'
'x, y, -z'
'-x+1/2, y+1/2, -z'
'x+1/2, -y+1/2, z'
'x+1/2, -y+1/2, -z'
'-x+1/2, y+1/2, z'

loop_
_atom_site_label
_atom_site_occupancy
_atom_site_fract_x
_atom_site_fract_y
_atom_site_fract_z
_atom_site_adp_type
_atom_site_B_iso_or_equiv
_atom_site_type_symbol
Ti1 1.0 0.000000 0.500000 0.000000 Biso 0.700000 Ti
Ti2 1.0 0.3572(7) 0.3061(2) 0.500000 Biso 1.000000 Ti
Ti3 1.0 0.0142(7) 0.1081(2) 0.000000 Biso 0.800000 Ti
Mn1 1.0 0.0314(7) 0.3066(2) 0.000000 Biso 2.100000 Mn
Mn2 1.0 0.3618(5) 0.0903(2) 0.500000 Biso 1.500000 Mn
Na1 1.0 0.2077(17) 0.2051(5) 0.000000 Biso 2.700000 Na
Na2 1.0 0.206(3) 0.4155(8) 0.500000 Biso 1.500000 Na
Na3 1.0 0.127(4) 0.0051(13) 0.000000 Biso 3.400000 Na
O1 1.0 0.363(3) 0.0049(13) 0.500000 Biso 1.800000 O
O2 1.0 0.222(3) 0.0933(7) 0.000000 Biso 1.300000 O
O3 1.0 0.050(3) 0.1610(7) 0.500000 Biso 1.400000 O
O4 1.0 0.418(3) 0.1641(8) 0.500000 Biso 1.700000 O
O5 1.0 0.162(3) 0.2833(8) 0.500000 Biso 1.400000 O
O6 1.0 0.410(3) 0.2632(7) 0.000000 Biso 1.000000 O
O7 1.0 0.315(3) 0.3562(7) 0.000000 Biso 1.000000 O
O8 1.0 0.500(3) 0.0754(7) 0.000000 Biso 1.100000 O
O9 1.0 0.469(3) 0.4354(7) 0.500000 Biso 0.700000 O
